data_4126712
loop_
_publ_author_name
'Wang, Baoli'
'Luo, Gen'
'Nishiura, Masayoshi'
'Luo, Yi'
'Hou, Zhaomin'

_publ_section_title
;
 Cooperative Trimerization of Carbon Monoxide by Lithium and Samarium
 Boryls.
;
_journal_name_full 'Journal of the American Chemical Society'
_journal_paper_doi 10.1021/jacs.7b10108
_journal_year 2017
_chemical_formula_sum 'C43 H68 B Cl3 Li N2 O5 Sm'
_chemical_formula_weight 967.44
_chemical_name_common {(Boryl)Sm[C(O)]Cl2(THF)2LiCl(THF)2}
_space_group_crystal_system orthorhombic
_space_group_IT_number 19
_space_group_name_Hall 'P 2ac 2ab'
_space_group_name_H-M_alt 'P 21 21 21'
_symmetry_space_group_name_Hall 'P 2ac 2ab'
_symmetry_space_group_name_H-M 'P 21 21 21'
_atom_sites_solution_hydrogens geom
_audit_creation_method SHELXL-2014/7
_cell_angle_alpha 90
_cell_angle_beta 90
_cell_angle_gamma 90
_cell_formula_units_Z 4
_cell_length_a 10.858(4)
_cell_length_b 12.779(5)
_cell_length_c 35.995(11)
_cell_measurement_reflns_used 236
_cell_measurement_temperature 173(2)
_cell_measurement_theta_max 25
_cell_measurement_theta_min 2
_cell_volume 4994(3)
_computing_structure_refinement 'SHELXL-2014/7 (Sheldrick, 2014)'
_diffrn_ambient_temperature 173(2)
_diffrn_measured_fraction_theta_full 0.995
_diffrn_measured_fraction_theta_max 0.995
_diffrn_measurement_device_type 'Diffractometer with a CMOS area detector'
_diffrn_radiation_type MoK\a
_diffrn_radiation_wavelength 0.71073
_diffrn_reflns_av_R_equivalents 0.0628
_diffrn_reflns_av_unetI/netI 0.0273
_diffrn_reflns_Laue_measured_fraction_full 0.995
_diffrn_reflns_Laue_measured_fraction_max 0.995
_diffrn_reflns_limit_h_max 12
_diffrn_reflns_limit_h_min -12
_diffrn_reflns_limit_k_max 15
_diffrn_reflns_limit_k_min -15
_diffrn_reflns_limit_l_max 42
_diffrn_reflns_limit_l_min -42
_diffrn_reflns_number 97422
_diffrn_reflns_point_group_measured_fraction_full 0.994
_diffrn_reflns_point_group_measured_fraction_max 0.994
_diffrn_reflns_theta_full 25.071
_diffrn_reflns_theta_max 25.071
_diffrn_reflns_theta_min 1.691
_diffrn_source 'microfocus sealed tube'
_exptl_absorpt_coefficient_mu 1.376
_exptl_absorpt_correction_T_max 0.75
_exptl_absorpt_correction_T_min 0.68
_exptl_absorpt_correction_type multi-scan
_exptl_absorpt_process_details SADABS
_exptl_crystal_colour red
_exptl_crystal_density_diffrn 1.287
_exptl_crystal_description block
_exptl_crystal_F_000 2004
_exptl_crystal_size_max 0.300
_exptl_crystal_size_mid 0.200
_exptl_crystal_size_min 0.200
_refine_diff_density_max 1.263
_refine_diff_density_min -0.844
_refine_diff_density_rms 0.063
_refine_ls_abs_structure_details
;
 Flack x determined using 3601 quotients [(I+)-(I-)]/[(I+)+(I-)]
 (Parsons, Flack and Wagner, Acta Cryst. B69 (2013) 249-259).
;
_refine_ls_abs_structure_Flack 0.070(4)
_refine_ls_extinction_method none
_refine_ls_goodness_of_fit_ref 1.155
_refine_ls_hydrogen_treatment constr
_refine_ls_matrix_type full
_refine_ls_number_parameters 531
_refine_ls_number_reflns 8793
_refine_ls_number_restraints 0
_refine_ls_restrained_S_all 1.155
_refine_ls_R_factor_all 0.0320
_refine_ls_R_factor_gt 0.0308
_refine_ls_shift/su_max 0.001
_refine_ls_shift/su_mean 0.000
_refine_ls_structure_factor_coef Fsqd
_refine_ls_weighting_details 'w=1/[\s^2^(Fo^2^)+(0.0374P)^2^+2.9499P] where P=(Fo^2^+2Fc^2^)/3'
_refine_ls_weighting_scheme calc
_refine_ls_wR_factor_gt 0.0778
_refine_ls_wR_factor_ref 0.0783
_reflns_Friedel_coverage 0.784
_reflns_Friedel_fraction_full 0.993
_reflns_Friedel_fraction_max 0.993
_reflns_number_gt 8551
_reflns_number_total 8793
_reflns_threshold_expression 'I > 2\s(I)'
_cod_data_source_file ja7b10108_si_001.cif
_cod_data_source_block 3
_cod_database_code 4126712
_shelx_shelxl_version_number 2014/7
_shelx_space_group_comment
;
The symmetry employed for this shelxl refinement is uniquely defined
by the following loop, which should always be used as a source of
symmetry information in preference to the above space-group names.
They are only intended as comments. 
An alert level A (Short Intra H...H Contact) 
was observed due to the disordered methylene groups on THF.
;
_shelx_estimated_absorpt_t_min 0.683
_shelx_estimated_absorpt_t_max 0.770

loop_
_space_group_symop_operation_xyz
'x, y, z'
'-x+1/2, -y, z+1/2'
'-x, y+1/2, -z+1/2'
'x+1/2, -y+1/2, -z'

loop_
_atom_site_label
_atom_site_type_symbol
_atom_site_fract_x
_atom_site_fract_y
_atom_site_fract_z
_atom_site_U_iso_or_equiv
_atom_site_adp_type
_atom_site_occupancy
_atom_site_site_symmetry_order
_atom_site_calc_flag
_atom_site_refinement_flags_posn
_atom_site_refinement_flags_adp
_atom_site_refinement_flags_occupancy
_atom_site_disorder_assembly
_atom_site_disorder_group
Sm1 Sm 0.94153(3) 0.89988(2) 0.34415(2) 0.03783(9) Uani 1 1 d . . . . .
B1 B 1.0245(5) 1.1180(4) 0.41955(15) 0.0324(12) Uani 1 1 d . . . . .
Cl1 Cl 1.16309(16) 0.86594(15) 0.31601(6) 0.0733(5) Uani 1 1 d . . . . .
Cl2 Cl 0.70021(14) 0.92025(14) 0.36631(4) 0.0575(4) Uani 1 1 d . . . . .
Cl3 Cl 0.83456(15) 0.77891(13) 0.28765(4) 0.0565(4) Uani 1 1 d . . . . .
Li1 Li 0.6449(11) 0.8312(9) 0.3120(3) 0.059(3) Uani 1 1 d . . . . .
N1 N 1.0142(4) 1.2285(3) 0.41439(11) 0.0345(10) Uani 1 1 d . . . . .
N2 N 1.0677(4) 1.1068(3) 0.45680(10) 0.0354(8) Uani 1 1 d . . . . .
O1 O 1.0383(19) 0.941(2) 0.4006(9) 0.065(6) Uani 0.5 1 d . . P A 1
O6 O 0.9860(18) 0.935(2) 0.4039(9) 0.065(6) Uani 0.5 1 d . . P A 2
O2 O 0.9142(4) 1.0379(3) 0.29844(10) 0.0527(11) Uani 1 1 d . . . . .
O3 O 0.9428(6) 0.7324(3) 0.37825(11) 0.0619(11) Uani 1 1 d . . . . .
O4 O 0.5524(5) 0.7077(4) 0.32535(13) 0.0654(11) Uani 1 1 d . . . . .
O5 O 0.5446(4) 0.9125(4) 0.28016(12) 0.0689(13) Uani 1 1 d . . . . .
C1 C 0.9939(5) 1.0289(4) 0.39072(15) 0.0400(12) Uani 1 1 d . . . . .
C2 C 0.9757(5) 1.2868(4) 0.38236(13) 0.0349(11) Uani 1 1 d . . . . .
C3 C 0.8546(5) 1.3225(4) 0.38009(14) 0.0394(12) Uani 1 1 d . . . . .
C4 C 0.8202(5) 1.3792(4) 0.34876(16) 0.0479(14) Uani 1 1 d . . . . .
H4 H 0.7383 1.4046 0.3467 0.057 Uiso 1 1 calc R U . . .
C5 C 0.9035(6) 1.3990(6) 0.32055(16) 0.0523(14) Uani 1 1 d . . . . .
H5 H 0.8783 1.4375 0.2993 0.063 Uiso 1 1 calc R U . . .
C6 C 1.0231(6) 1.3631(5) 0.32320(16) 0.0505(16) Uani 1 1 d . . . . .
H6 H 1.0798 1.3771 0.3037 0.061 Uiso 1 1 calc R U . . .
C7 C 1.0611(6) 1.3067(4) 0.35417(14) 0.0456(12) Uani 1 1 d . . . . .
C8 C 1.1956(6) 1.2682(5) 0.35647(18) 0.0558(17) Uani 1 1 d . . . . .
H8 H 1.2074 1.2355 0.3815 0.067 Uiso 1 1 calc R U . . .
C9 C 1.2839(7) 1.3595(7) 0.3536(2) 0.078(2) Uani 1 1 d . . . . .
H9A H 1.2784 1.3902 0.3287 0.116 Uiso 1 1 calc R U . . .
H9B H 1.3681 1.3350 0.3580 0.116 Uiso 1 1 calc R U . . .
H9C H 1.2622 1.4125 0.3721 0.116 Uiso 1 1 calc R U . . .
C10 C 1.2193(8) 1.1844(7) 0.3274(3) 0.085(3) Uani 1 1 d . . . . .
H10A H 1.2044 1.2133 0.3026 0.127 Uiso 1 1 calc R U . . .
H10B H 1.1639 1.1251 0.3317 0.127 Uiso 1 1 calc R U . . .
H10C H 1.3050 1.1607 0.3292 0.127 Uiso 1 1 calc R U . . .
C11 C 0.7596(6) 1.3003(5) 0.41047(17) 0.0513(15) Uani 1 1 d . . . . .
H11 H 0.8043 1.2650 0.4313 0.062 Uiso 1 1 calc R U . . .
C12 C 0.7052(11) 1.3985(8) 0.4258(3) 0.112(4) Uani 1 1 d . . . . .
H12A H 0.6641 1.4372 0.4059 0.168 Uiso 1 1 calc R U . . .
H12B H 0.7707 1.4418 0.4365 0.168 Uiso 1 1 calc R U . . .
H12C H 0.6452 1.3809 0.4452 0.168 Uiso 1 1 calc R U . . .
C13 C 0.6639(12) 1.2257(10) 0.3971(3) 0.145(6) Uani 1 1 d . . . . .
H13A H 0.6129 1.2030 0.4181 0.217 Uiso 1 1 calc R U . . .
H13B H 0.7039 1.1646 0.3858 0.217 Uiso 1 1 calc R U . . .
H13C H 0.6120 1.2603 0.3785 0.217 Uiso 1 1 calc R U . . .
C14 C 1.0489(6) 1.2785(4) 0.44724(14) 0.0421(12) Uani 1 1 d . . . . .
H14 H 1.0499 1.3520 0.4512 0.051 Uiso 1 1 calc R U . . .
C15 C 1.0806(5) 1.2055(4) 0.47246(14) 0.0416(13) Uani 1 1 d . . . . .
H15 H 1.1075 1.2193 0.4971 0.050 Uiso 1 1 calc R U . . .
C16 C 1.0894(5) 1.0113(4) 0.47754(13) 0.0320(11) Uani 1 1 d . . . . .
C17 C 1.2033(5) 0.9609(5) 0.47427(15) 0.0415(13) Uani 1 1 d . . . . .
C18 C 1.2191(6) 0.8675(5) 0.49406(18) 0.0529(16) Uani 1 1 d . . . . .
H18 H 1.2947 0.8306 0.4920 0.064 Uiso 1 1 calc R U . . .
C19 C 1.1272(7) 0.8280(5) 0.51640(19) 0.0574(17) Uani 1 1 d . . . . .
H19 H 1.1408 0.7655 0.5301 0.069 Uiso 1 1 calc R U . . .
C20 C 1.0166(6) 0.8784(5) 0.51894(17) 0.0508(15) Uani 1 1 d . . . . .
H20 H 0.9536 0.8495 0.5341 0.061 Uiso 1 1 calc R U . . .
C21 C 0.9938(5) 0.9721(4) 0.49957(15) 0.0391(12) Uani 1 1 d . . . . .
C22 C 0.8716(5) 1.0272(5) 0.50255(18) 0.0507(15) Uani 1 1 d . . . . .
H22 H 0.8782 1.0942 0.4883 0.061 Uiso 1 1 calc R U . . .
C23 C 0.8420(9) 1.0553(10) 0.5429(2) 0.108(4) Uani 1 1 d . . . . .
H23A H 0.8280 0.9911 0.5572 0.163 Uiso 1 1 calc R U . . .
H23B H 0.7679 1.0990 0.5437 0.163 Uiso 1 1 calc R U . . .
H23C H 0.9114 1.0939 0.5537 0.163 Uiso 1 1 calc R U . . .
C24 C 0.7679(8) 0.9653(8) 0.4858(3) 0.101(3) Uani 1 1 d . . . . .
H24A H 0.7875 0.9485 0.4599 0.151 Uiso 1 1 calc R U . . .
H24B H 0.6919 1.0065 0.4868 0.151 Uiso 1 1 calc R U . . .
H24C H 0.7566 0.9003 0.4999 0.151 Uiso 1 1 calc R U . . .
C25 C 1.3045(6) 1.0027(6) 0.44994(18) 0.0589(17) Uani 1 1 d . . . . .
H25 H 1.2661 1.0561 0.4333 0.071 Uiso 1 1 calc R U . . .
C26 C 1.4007(10) 1.0597(10) 0.4730(3) 0.122(5) Uani 1 1 d . . . . .
H26A H 1.3614 1.1171 0.4867 0.184 Uiso 1 1 calc R U . . .
H26B H 1.4646 1.0880 0.4566 0.184 Uiso 1 1 calc R U . . .
H26C H 1.4381 1.0108 0.4907 0.184 Uiso 1 1 calc R U . . .
C27 C 1.3602(11) 0.9210(10) 0.4252(3) 0.137(5) Uani 1 1 d . . . . .
H27A H 1.4112 0.8736 0.4400 0.206 Uiso 1 1 calc R U . . .
H27B H 1.4113 0.9550 0.4062 0.206 Uiso 1 1 calc R U . . .
H27C H 1.2944 0.8811 0.4130 0.206 Uiso 1 1 calc R U . . .
C28 C 0.8320(8) 1.1262(5) 0.30238(17) 0.0619(18) Uani 1 1 d . . . . .
H28A H 0.8710 1.1816 0.3176 0.074 Uiso 1 1 calc R U . . .
H28B H 0.7545 1.1044 0.3146 0.074 Uiso 1 1 calc R U . . .
C29 C 0.8068(12) 1.1656(8) 0.2643(2) 0.108(4) Uani 1 1 d . . . . .
H29A H 0.7170 1.1702 0.2598 0.130 Uiso 1 1 calc R U . . .
H29B H 0.8434 1.2358 0.2608 0.130 Uiso 1 1 calc R U . . .
C30 C 0.8639(10) 1.0890(8) 0.23880(18) 0.096(3) Uani 1 1 d . . . . .
H30A H 0.9007 1.1251 0.2171 0.116 Uiso 1 1 calc R U . . .
H30B H 0.8016 1.0385 0.2297 0.116 Uiso 1 1 calc R U . . .
C31 C 0.9602(8) 1.0346(6) 0.26055(16) 0.070(2) Uani 1 1 d . . . . .
H31A H 0.9704 0.9614 0.2520 0.084 Uiso 1 1 calc R U . . .
H31B H 1.0402 1.0712 0.2585 0.084 Uiso 1 1 calc R U . . .
C32 C 0.9146(12) 0.7198(7) 0.4174(2) 0.097(3) Uani 1 1 d . . . . .
H32A H 0.9256 0.7866 0.4309 0.117 Uiso 1 1 calc R U . . .
H32B H 0.8288 0.6953 0.4208 0.117 Uiso 1 1 calc R U . . .
C33 C 1.0006(15) 0.6429(10) 0.4300(3) 0.142(6) Uani 1 1 d . . . . .
H33A H 1.0702 0.6777 0.4428 0.171 Uiso 1 1 calc R U . . .
H33B H 0.9599 0.5957 0.4481 0.171 Uiso 1 1 calc R U . . .
C34 C 1.0453(12) 0.5838(9) 0.3995(3) 0.116(4) Uani 1 1 d . . . . .
H34A H 1.0108 0.5121 0.3997 0.139 Uiso 1 1 calc R U . . .
H34B H 1.1363 0.5792 0.4001 0.139 Uiso 1 1 calc R U . . .
C35 C 1.0042(10) 0.6408(6) 0.3666(3) 0.088(3) Uani 1 1 d . . . . .
H35A H 1.0758 0.6593 0.3509 0.106 Uiso 1 1 calc R U . . .
H35B H 0.9478 0.5966 0.3518 0.106 Uiso 1 1 calc R U . . .
C36 C 0.6060(8) 0.6399(7) 0.3522(3) 0.082(2) Uani 1 1 d . . . . .
H36A H 0.6522 0.6811 0.3709 0.099 Uiso 1 1 calc R U . B 1
H36B H 0.6638 0.5907 0.3401 0.099 Uiso 1 1 calc R U . B 1
C37A C 0.5039(18) 0.5810(15) 0.3705(5) 0.086(5) Uani 0.5 1 d . . P C 1
H37A H 0.5202 0.5707 0.3973 0.103 Uiso 0.5 1 calc R U P C 1
H37B H 0.4909 0.5121 0.3585 0.103 Uiso 0.5 1 calc R U P C 1
C37B C 0.527(3) 0.6583(18) 0.3831(6) 0.118(10) Uani 0.5 1 d . . P C 2
H37C H 0.5419 0.7278 0.3943 0.142 Uiso 0.5 1 calc R U P C 2
H37D H 0.5363 0.6036 0.4023 0.142 Uiso 0.5 1 calc R U P C 2
C38 C 0.3942(12) 0.6530(11) 0.3643(4) 0.135(5) Uani 1 1 d . . . . .
H38A H 0.3187 0.6118 0.3594 0.162 Uiso 1 1 calc R U . C 1
H38B H 0.3801 0.6977 0.3863 0.162 Uiso 1 1 calc R U . C 1
C39 C 0.4255(8) 0.7153(10) 0.3327(4) 0.125(4) Uani 1 1 d . . . . .
H39A H 0.3782 0.6912 0.3108 0.150 Uiso 1 1 calc R U . . .
H39B H 0.4034 0.7892 0.3376 0.150 Uiso 1 1 calc R U . . .
C40 C 0.5177(12) 0.8766(11) 0.2441(2) 0.124(5) Uani 1 1 d . . . . .
H40A H 0.4964 0.8013 0.2445 0.148 Uiso 1 1 calc R U . . .
H40B H 0.5891 0.8871 0.2274 0.148 Uiso 1 1 calc R U . . .
C41 C 0.4133(15) 0.9389(12) 0.2320(4) 0.160(6) Uani 1 1 d . . . . .
H41A H 0.4268 0.9630 0.2062 0.192 Uiso 1 1 calc R U . . .
H41B H 0.3377 0.8957 0.2325 0.192 Uiso 1 1 calc R U . . .
C42 C 0.3988(11) 1.0259(11) 0.2557(3) 0.119(4) Uani 1 1 d . . . . .
H42A H 0.3106 1.0375 0.2613 0.142 Uiso 1 1 calc R U . . .
H42B H 0.4325 1.0898 0.2439 0.142 Uiso 1 1 calc R U . . .
C43 C 0.4670(7) 1.0005(6) 0.2894(2) 0.074(2) Uani 1 1 d . . . . .
H43A H 0.5175 1.0609 0.2975 0.089 Uiso 1 1 calc R U . . .
H43B H 0.4097 0.9819 0.3098 0.089 Uiso 1 1 calc R U . . .

loop_
_atom_site_aniso_label
_atom_site_aniso_U_11
_atom_site_aniso_U_22
_atom_site_aniso_U_33
_atom_site_aniso_U_23
_atom_site_aniso_U_13
_atom_site_aniso_U_12
Sm1 0.04147(14) 0.03778(14) 0.03425(13) -0.00405(11) -0.00738(12) 0.00520(13)
B1 0.031(3) 0.031(3) 0.034(3) 0.003(2) -0.003(2) 0.004(2)
Cl1 0.0359(8) 0.0700(11) 0.1141(15) -0.0117(10) 0.0073(9) 0.0077(7)
Cl2 0.0479(8) 0.0683(11) 0.0563(8) -0.0112(7) 0.0128(6) 0.0022(7)
Cl3 0.0466(8) 0.0705(10) 0.0523(8) -0.0267(7) -0.0031(7) -0.0009(7)
Li1 0.059(7) 0.059(7) 0.059(6) -0.002(5) -0.006(5) 0.013(5)
N1 0.040(2) 0.033(2) 0.030(2) 0.0044(17) -0.0002(17) 0.0000(18)
N2 0.039(2) 0.035(2) 0.0323(19) 0.0049(17) -0.0057(17) -0.001(2)
O1 0.096(15) 0.033(7) 0.065(9) -0.009(6) -0.053(13) 0.002(11)
O6 0.099(17) 0.042(6) 0.054(7) 0.011(5) -0.048(12) -0.019(11)
O2 0.078(3) 0.052(2) 0.0284(18) 0.0001(16) 0.0060(19) 0.018(2)
O3 0.088(3) 0.049(2) 0.050(2) 0.0028(18) 0.002(3) 0.011(3)
O4 0.045(2) 0.069(3) 0.083(3) 0.013(2) -0.009(2) -0.001(3)
O5 0.060(3) 0.086(3) 0.061(2) 0.003(2) -0.010(2) 0.025(3)
C1 0.040(3) 0.040(3) 0.040(3) 0.002(2) -0.005(2) 0.004(2)
C2 0.041(3) 0.031(3) 0.033(2) 0.007(2) -0.005(2) -0.002(2)
C3 0.044(3) 0.037(3) 0.037(3) 0.004(2) 0.005(2) 0.003(2)
C4 0.046(3) 0.050(3) 0.047(3) 0.009(3) -0.004(3) 0.013(3)
C5 0.059(4) 0.056(3) 0.042(3) 0.021(3) -0.002(2) 0.005(3)
C6 0.046(4) 0.065(4) 0.041(3) 0.020(3) 0.012(2) -0.003(3)
C7 0.053(3) 0.044(3) 0.040(3) 0.006(2) 0.004(3) -0.003(3)
C8 0.048(3) 0.066(4) 0.054(3) 0.028(3) 0.004(3) 0.012(3)
C9 0.053(4) 0.094(6) 0.085(6) -0.002(4) 0.002(4) -0.011(4)
C10 0.060(5) 0.075(5) 0.120(7) -0.024(5) 0.008(5) 0.013(4)
C11 0.043(3) 0.065(4) 0.046(3) 0.016(3) 0.009(3) 0.010(3)
C12 0.158(10) 0.096(6) 0.082(6) 0.006(5) 0.067(6) 0.042(7)
C13 0.137(10) 0.162(12) 0.136(10) -0.041(9) 0.083(9) -0.083(9)
C14 0.057(3) 0.032(3) 0.037(3) -0.006(2) -0.007(3) 0.000(3)
C15 0.051(4) 0.041(3) 0.034(2) -0.003(2) -0.008(2) -0.004(3)
C16 0.035(3) 0.032(2) 0.029(2) 0.0014(19) -0.007(2) -0.001(2)
C17 0.039(3) 0.050(3) 0.035(3) -0.004(2) -0.010(2) 0.007(2)
C18 0.044(3) 0.056(4) 0.059(4) 0.000(3) -0.008(3) 0.019(3)
C19 0.066(5) 0.044(4) 0.062(4) 0.013(3) -0.007(3) 0.014(3)
C20 0.051(4) 0.049(4) 0.053(3) 0.014(3) 0.003(3) -0.001(3)
C21 0.040(3) 0.041(3) 0.036(3) 0.004(2) -0.005(2) 0.000(2)
C22 0.035(3) 0.057(4) 0.059(4) 0.015(3) 0.006(3) 0.008(3)
C23 0.075(6) 0.171(11) 0.079(6) -0.015(6) 0.008(5) 0.062(7)
C24 0.050(5) 0.107(8) 0.146(9) -0.020(7) -0.024(5) -0.004(5)
C25 0.040(3) 0.082(5) 0.055(4) 0.004(3) 0.003(3) 0.011(3)
C26 0.096(7) 0.187(12) 0.084(6) 0.017(7) 0.009(5) -0.085(8)
C27 0.121(9) 0.146(11) 0.145(10) -0.030(8) 0.093(8) 0.006(8)
C28 0.089(5) 0.052(4) 0.045(3) 0.004(3) 0.004(3) 0.023(4)
C29 0.180(11) 0.096(7) 0.050(4) 0.007(4) -0.016(6) 0.070(7)
C30 0.153(9) 0.102(7) 0.034(3) 0.009(4) -0.007(4) 0.037(7)
C31 0.093(6) 0.081(5) 0.036(3) -0.001(3) 0.012(4) 0.008(4)
C32 0.163(10) 0.072(5) 0.058(4) 0.015(4) 0.029(5) 0.035(6)
C33 0.215(16) 0.122(9) 0.090(7) 0.038(7) -0.030(8) 0.045(10)
C34 0.120(8) 0.107(8) 0.121(8) 0.040(7) 0.031(7) 0.048(8)
C35 0.130(8) 0.044(4) 0.090(6) -0.005(4) 0.027(5) 0.021(4)
C36 0.074(5) 0.066(4) 0.106(7) 0.012(4) -0.026(5) 0.007(4)
C37A 0.101(13) 0.071(12) 0.085(11) 0.031(10) 0.010(10) 0.006(9)
C37B 0.20(3) 0.072(13) 0.087(13) -0.002(10) 0.047(17) 0.004(16)
C38 0.096(8) 0.134(10) 0.174(13) 0.033(9) 0.057(9) 0.021(7)
C39 0.048(5) 0.142(9) 0.186(11) 0.079(9) 0.020(6) 0.016(5)
C40 0.144(10) 0.165(12) 0.062(5) -0.020(6) -0.027(6) 0.037(9)
C41 0.186(15) 0.154(13) 0.140(11) -0.007(9) -0.110(11) 0.015(11)
C42 0.102(8) 0.144(11) 0.110(8) 0.041(8) -0.011(6) 0.052(8)
C43 0.059(5) 0.070(5) 0.093(5) 0.010(4) 0.001(4) 0.010(4)

loop_
_atom_type_symbol
_atom_type_description
_atom_type_scat_dispersion_real
_atom_type_scat_dispersion_imag
_atom_type_scat_source
C C 0.0033 0.0016 'International Tables Vol C Tables 4.2.6.8 and 6.1.1.4'
H H 0.0000 0.0000 'International Tables Vol C Tables 4.2.6.8 and 6.1.1.4'
Li Li -0.0003 0.0001 'International Tables Vol C Tables 4.2.6.8 and 6.1.1.4'
B B 0.0013 0.0007 'International Tables Vol C Tables 4.2.6.8 and 6.1.1.4'
N N 0.0061 0.0033 'International Tables Vol C Tables 4.2.6.8 and 6.1.1.4'
O O 0.0106 0.0060 'International Tables Vol C Tables 4.2.6.8 and 6.1.1.4'
Cl Cl 0.1484 0.1585 'International Tables Vol C Tables 4.2.6.8 and 6.1.1.4'
Sm Sm -0.1638 3.4418 'International Tables Vol C Tables 4.2.6.8 and 6.1.1.4'

loop_
_geom_angle_atom_site_label_1
_geom_angle_atom_site_label_2
_geom_angle_atom_site_label_3
_geom_angle
O6 Sm1 C1 31.8(7)
O1 Sm1 C1 30.8(7)
O6 Sm1 O2 121.8(7)
O1 Sm1 O2 118.5(7)
C1 Sm1 O2 90.17(17)
O6 Sm1 O3 72.4(7)
O1 Sm1 O3 76.3(7)
C1 Sm1 O3 104.20(17)
O2 Sm1 O3 165.26(15)
O6 Sm1 Cl1 101.8(6)
O1 Sm1 Cl1 87.8(6)
C1 Sm1 Cl1 99.41(15)
O2 Sm1 Cl1 88.34(12)
O3 Sm1 Cl1 92.46(14)
O6 Sm1 Cl2 84.7(6)
O1 Sm1 Cl2 98.9(6)
C1 Sm1 Cl2 87.61(14)
O2 Sm1 Cl2 90.64(12)
O3 Sm1 Cl2 86.75(14)
Cl1 Sm1 Cl2 172.91(6)
O6 Sm1 Cl3 153.2(6)
O1 Sm1 Cl3 159.5(7)
C1 Sm1 Cl3 167.14(14)
O2 Sm1 Cl3 81.87(11)
O3 Sm1 Cl3 83.40(12)
Cl1 Sm1 Cl3 90.49(6)
Cl2 Sm1 Cl3 82.42(5)
N2 B1 N1 104.3(4)
N2 B1 C1 128.0(5)
N1 B1 C1 127.7(5)
Li1 Cl2 Sm1 87.5(3)
Li1 Cl3 Sm1 86.3(3)
O5 Li1 O4 107.4(6)
O5 Li1 Cl3 115.9(6)
O4 Li1 Cl3 108.6(5)
O5 Li1 Cl2 112.8(5)
O4 Li1 Cl2 108.9(5)
Cl3 Li1 Cl2 103.1(5)
C14 N1 B1 108.8(4)
C14 N1 C2 121.4(4)
B1 N1 C2 129.8(4)
C15 N2 B1 108.9(4)
C15 N2 C16 122.6(4)
B1 N2 C16 128.4(4)
C1 O1 Sm1 77.7(12)
C1 O6 Sm1 81.3(14)
C28 O2 C31 109.1(5)
C28 O2 Sm1 125.1(3)
C31 O2 Sm1 124.9(4)
C35 O3 C32 107.2(6)
C35 O3 Sm1 125.1(4)
C32 O3 Sm1 125.3(4)
C39 O4 C36 108.3(6)
C39 O4 Li1 120.0(6)
C36 O4 Li1 116.9(6)
C40 O5 C43 110.2(7)
C40 O5 Li1 120.0(7)
C43 O5 Li1 128.6(5)
O1 C1 B1 111.9(12)
O6 C1 B1 116.2(14)
O1 C1 Sm1 71.4(12)
O6 C1 Sm1 66.9(13)
B1 C1 Sm1 176.7(4)
C3 C2 C7 121.6(5)
C3 C2 N1 119.4(5)
C7 C2 N1 119.0(5)
C4 C3 C2 118.1(5)
C4 C3 C11 119.7(5)
C2 C3 C11 122.2(5)
C5 C4 C3 121.0(5)
C6 C5 C4 120.2(5)
C5 C6 C7 120.4(6)
C6 C7 C2 118.7(6)
C6 C7 C8 119.3(5)
C2 C7 C8 122.0(5)
C9 C8 C10 112.8(6)
C9 C8 C7 110.5(6)
C10 C8 C7 110.4(6)
C13 C11 C12 112.4(8)
C13 C11 C3 111.0(6)
C12 C11 C3 112.0(6)
C15 C14 N1 108.8(4)
C14 C15 N2 109.3(4)
C21 C16 C17 122.6(5)
C21 C16 N2 118.2(5)
C17 C16 N2 119.2(5)
C16 C17 C18 117.2(5)
C16 C17 C25 122.1(5)
C18 C17 C25 120.6(5)
C19 C18 C17 121.4(6)
C20 C19 C18 120.2(6)
C19 C20 C21 121.5(6)
C16 C21 C20 117.1(5)
C16 C21 C22 121.8(5)
C20 C21 C22 121.1(5)
C24 C22 C21 112.7(6)
C24 C22 C23 110.3(8)
C21 C22 C23 111.2(6)
C27 C25 C17 113.2(7)
C27 C25 C26 112.4(9)
C17 C25 C26 110.7(6)
O2 C28 C29 106.7(5)
C30 C29 C28 105.7(6)
C29 C30 C31 106.2(6)
O2 C31 C30 103.9(6)
C33 C32 O3 104.4(8)
C34 C33 C32 110.0(9)
C33 C34 C35 104.9(8)
O3 C35 C34 108.6(7)
O4 C36 C37B 100.5(12)
O4 C36 C37A 107.6(9)
C36 C37A C38 102.3(11)
C36 C37B C38 102.0(15)
C39 C38 C37A 105.5(10)
C39 C38 C37B 95.7(12)
O4 C39 C38 110.2(8)
O5 C40 C41 105.1(10)
C42 C41 C40 109.8(9)
C41 C42 C43 105.7(9)
O5 C43 C42 106.1(8)

loop_
_geom_bond_atom_site_label_1
_geom_bond_atom_site_label_2
_geom_bond_distance
Sm1 O6 2.25(3)
Sm1 O1 2.35(3)
Sm1 C1 2.419(6)
Sm1 O2 2.431(4)
Sm1 O3 2.467(4)
Sm1 Cl1 2.6460(19)
Sm1 Cl2 2.7512(17)
Sm1 Cl3 2.8061(15)
B1 N2 1.427(7)
B1 N1 1.429(7)
B1 C1 1.575(8)
Cl2 Li1 2.340(11)
Cl3 Li1 2.335(12)
Li1 O5 1.892(12)
Li1 O4 1.932(13)
N1 C14 1.396(7)
N1 C2 1.435(6)
N2 C15 1.388(7)
N2 C16 1.450(6)
O1 C1 1.27(3)
O6 C1 1.29(3)
O2 C28 1.445(7)
O2 C31 1.453(7)
O3 C35 1.410(8)
O3 C32 1.450(8)
O4 C39 1.407(10)
O4 C36 1.423(9)
O5 C40 1.406(10)
O5 C43 1.445(9)
C2 C3 1.394(8)
C2 C7 1.397(8)
C3 C4 1.392(8)
C3 C11 1.530(8)
C4 C5 1.383(8)
C5 C6 1.381(9)
C6 C7 1.390(8)
C7 C8 1.543(9)
C8 C9 1.514(10)
C8 C10 1.520(11)
C11 C13 1.490(13)
C11 C12 1.493(11)
C14 C15 1.347(7)
C16 C21 1.399(8)
C16 C17 1.399(8)
C17 C18 1.401(8)
C17 C25 1.503(9)
C18 C19 1.377(10)
C19 C20 1.366(9)
C20 C21 1.408(8)
C21 C22 1.506(8)
C22 C24 1.502(11)
C22 C23 1.530(10)
C25 C27 1.500(12)
C25 C26 1.521(11)
C28 C29 1.485(9)
C29 C30 1.479(12)
C30 C31 1.480(12)
C32 C33 1.431(15)
C33 C34 1.421(15)
C34 C35 1.458(13)
C36 C37B 1.43(2)
C36 C37A 1.49(2)
C37A C38 1.52(2)
C37B C38 1.59(3)
C38 C39 1.427(15)
C40 C41 1.452(18)
C41 C42 1.409(17)
C42 C43 1.460(12)
